data_4515233
loop_
_publ_author_name
'Dutta, Champak'
'Rana, Samim Sohel'
'Choudhury, Joyanta'

_publ_section_title
;
 Leveraging Metallotropism-Enabled Substrate Activation in
 Cobalt-Catalyzed Annulation Chemistry: Protic NHC Template Is the Key
;
_journal_name_full 'ACS Catalysis'
_journal_page_first 10674
_journal_paper_doi 10.1021/acscatal.9b04125
_journal_year 2019
_chemical_formula_moiety 'C19 H24 Cl2 Co I2 N3'
_chemical_formula_sum 'C19 H24 Cl2 Co I2 N3'
_chemical_formula_weight 678.04
_space_group_crystal_system monoclinic
_space_group_IT_number 14
_space_group_name_Hall '-P 2yn'
_space_group_name_H-M_alt 'P 1 21/n 1'
_symmetry_space_group_name_Hall '-P 2yn'
_symmetry_space_group_name_H-M 'P 1 21/n 1'
_atom_sites_solution_hydrogens geom
_audit_creation_method SHELXL-2014/7
_cell_angle_alpha 90
_cell_angle_beta 94.402(7)
_cell_angle_gamma 90
_cell_formula_units_Z 4
_cell_length_a 15.637(2)
_cell_length_b 8.3901(12)
_cell_length_c 17.491(3)
_cell_measurement_reflns_used 9967
_cell_measurement_temperature 140(2)
_cell_measurement_theta_max 30.50
_cell_measurement_theta_min 2.61
_cell_volume 2288.0(6)
_computing_structure_refinement 'SHELXL-2014/7 (Sheldrick, 2014)'
_diffrn_ambient_temperature 140(2)
_diffrn_measured_fraction_theta_full 0.999
_diffrn_measured_fraction_theta_max 0.996
_diffrn_measurement_device_type 'Bruker APEX-II CCD'
_diffrn_measurement_method '\f and \w scans'
_diffrn_radiation_type MoK\a
_diffrn_radiation_wavelength 0.71073
_diffrn_reflns_av_R_equivalents 0.0878
_diffrn_reflns_av_unetI/netI 0.0446
_diffrn_reflns_Laue_measured_fraction_full 0.999
_diffrn_reflns_Laue_measured_fraction_max 0.996
_diffrn_reflns_limit_h_max 22
_diffrn_reflns_limit_h_min -22
_diffrn_reflns_limit_k_max 12
_diffrn_reflns_limit_k_min -11
_diffrn_reflns_limit_l_max 25
_diffrn_reflns_limit_l_min -24
_diffrn_reflns_number 61843
_diffrn_reflns_point_group_measured_fraction_full 0.999
_diffrn_reflns_point_group_measured_fraction_max 0.996
_diffrn_reflns_theta_full 25.242
_diffrn_reflns_theta_max 30.602
_diffrn_reflns_theta_min 2.336
_exptl_absorpt_coefficient_mu 3.692
_exptl_absorpt_correction_T_max 0.7471
_exptl_absorpt_correction_T_min 0.4262
_exptl_absorpt_correction_type 'Multi Scans'
_exptl_absorpt_process_details SADABS-2014/5
_exptl_crystal_colour GREEN
_exptl_crystal_density_diffrn 1.968
_exptl_crystal_density_method 'not measured'
_exptl_crystal_description PLATE
_exptl_crystal_F_000 1304
_exptl_crystal_size_max 0.2
_exptl_crystal_size_mid 0.15
_exptl_crystal_size_min 0.1
_refine_diff_density_max 0.557
_refine_diff_density_min -1.068
_refine_diff_density_rms 0.145
_refine_ls_extinction_method none
_refine_ls_goodness_of_fit_ref 0.847
_refine_ls_hydrogen_treatment constr
_refine_ls_matrix_type full
_refine_ls_number_parameters 249
_refine_ls_number_reflns 7012
_refine_ls_number_restraints 0
_refine_ls_restrained_S_all 0.847
_refine_ls_R_factor_all 0.0517
_refine_ls_R_factor_gt 0.0352
_refine_ls_shift/su_max 0.001
_refine_ls_shift/su_mean 0.000
_refine_ls_structure_factor_coef Fsqd
_refine_ls_weighting_details 'w=1/[\s^2^(Fo^2^)+(0.1000P)^2^] where P=(Fo^2^+2Fc^2^)/3'
_refine_ls_weighting_scheme calc
_refine_ls_wR_factor_gt 0.1051
_refine_ls_wR_factor_ref 0.1189
_reflns_Friedel_coverage 0.000
_reflns_number_gt 5598
_reflns_number_total 7012
_reflns_threshold_expression 'I > 2\s(I)'
_cod_data_source_file cs9b04125_si_002.cif
_cod_data_source_block FINAL1_a
_cod_database_code 4515233
_shelx_shelxl_version_number 2014/7
_shelx_space_group_comment
;
The symmetry employed for this shelxl refinement is uniquely defined
by the following loop, which should always be used as a source of
symmetry information in preference to the above space-group names.
They are only intended as comments.
;
_shelx_estimated_absorpt_t_min 0.4262
_shelx_estimated_absorpt_t_max 0.7471

loop_
_space_group_symop_operation_xyz
'x, y, z'
'-x+1/2, y+1/2, -z+1/2'
'-x, -y, -z'
'x-1/2, -y-1/2, z-1/2'

loop_
_atom_site_label
_atom_site_type_symbol
_atom_site_fract_x
_atom_site_fract_y
_atom_site_fract_z
_atom_site_U_iso_or_equiv
_atom_site_adp_type
_atom_site_occupancy
_atom_site_site_symmetry_order
_atom_site_calc_flag
_atom_site_refinement_flags_posn
_atom_site_refinement_flags_adp
I001 I 0.34760(2) 0.23800(2) 0.45871(2) 0.02421(8) Uani 1 1 d . .
I002 I 0.10529(2) 0.26792(3) 0.41428(2) 0.02812(8) Uani 1 1 d . .
Co03 Co 0.23452(2) 0.46515(4) 0.43433(2) 0.01379(10) Uani 1 1 d . .
Cl04 Cl 0.46700(6) 1.15141(11) 0.67646(5) 0.0346(2) Uani 1 1 d . .
Cl05 Cl 0.41862(7) 0.81612(11) 0.67753(6) 0.0428(2) Uani 1 1 d . .
N006 N 0.24535(15) 0.5232(3) 0.66840(13) 0.0160(5) Uani 1 1 d . .
N007 N 0.21795(15) 0.4852(3) 0.54422(14) 0.0158(5) Uani 1 1 d . .
N008 N 0.36978(17) 0.4593(3) 0.74258(15) 0.0219(5) Uani 1 1 d . .
C009 C 0.27820(18) 0.4858(3) 0.60151(16) 0.0160(5) Uani 1 1 d . .
H009 H 0.3370 0.4629 0.5963 0.019 Uiso 1 1 calc R U
C00A C 0.3146(2) 0.6158(4) 0.86989(17) 0.0233(6) Uani 1 1 d . .
H00A H 0.2958 0.6681 0.9138 0.028 Uiso 1 1 calc R U
C00B C 0.2313(2) 0.7119(4) 0.4272(2) 0.0292(8) Uani 1 1 d . .
C00C C 0.14239(19) 0.5244(4) 0.57654(17) 0.0201(6) Uani 1 1 d . .
H00C H 0.0876 0.5325 0.5493 0.024 Uiso 1 1 calc R U
C00D C 0.3088(2) 0.5574(4) 0.34846(18) 0.0227(6) Uani 1 1 d . .
C00E C 0.29403(19) 0.5323(3) 0.74107(16) 0.0160(5) Uani 1 1 d . .
C00F C 0.3932(2) 0.5425(4) 0.87339(18) 0.0235(6) Uani 1 1 d . .
H00F H 0.4296 0.5444 0.9194 0.028 Uiso 1 1 calc R U
C00G C 0.15852(19) 0.5494(4) 0.65270(17) 0.0208(6) Uani 1 1 d . .
H00G H 0.1183 0.5791 0.6882 0.025 Uiso 1 1 calc R U
C00H C 0.3147(2) 0.6532(4) 0.41600(18) 0.0248(7) Uani 1 1 d . .
C00I C 0.1729(2) 0.6444(4) 0.3706(2) 0.0299(7) Uani 1 1 d . .
C00J C 0.2625(2) 0.6131(4) 0.80162(17) 0.0198(6) Uani 1 1 d . .
H00J H 0.2081 0.6641 0.7970 0.024 Uiso 1 1 calc R U
C00K C 0.2213(2) 0.5471(4) 0.32170(18) 0.0258(7) Uani 1 1 d . .
C00L C 0.4184(2) 0.4663(4) 0.80913(18) 0.0247(6) Uani 1 1 d . .
H00L H 0.4731 0.4161 0.8121 0.030 Uiso 1 1 calc R U
C00M C 0.3815(3) 0.4913(5) 0.3084(2) 0.0386(9) Uani 1 1 d . .
H00B H 0.3676 0.3827 0.2910 0.058 Uiso 1 1 calc R U
H00D H 0.4333 0.4894 0.3437 0.058 Uiso 1 1 calc R U
H00E H 0.3916 0.5584 0.2641 0.058 Uiso 1 1 calc R U
C00N C 0.1896(3) 0.4638(6) 0.2492(2) 0.0489(12) Uani 1 1 d . .
H00H H 0.1277 0.4457 0.2494 0.073 Uiso 1 1 calc R U
H00I H 0.2192 0.3613 0.2459 0.073 Uiso 1 1 calc R U
H00K H 0.2013 0.5300 0.2051 0.073 Uiso 1 1 calc R U
C00O C 0.4556(3) 0.9733(4) 0.6241(2) 0.0346(8) Uani 1 1 d . .
H00M H 0.4150 0.9909 0.5786 0.041 Uiso 1 1 calc R U
H00N H 0.5118 0.9439 0.6057 0.041 Uiso 1 1 calc R U
C00P C 0.2094(4) 0.8272(4) 0.4875(3) 0.0552(14) Uani 1 1 d . .
H00O H 0.2247 0.9353 0.4722 0.083 Uiso 1 1 calc R U
H00P H 0.2414 0.7999 0.5361 0.083 Uiso 1 1 calc R U
H00Q H 0.1477 0.8223 0.4938 0.083 Uiso 1 1 calc R U
C00Q C 0.3954(3) 0.6969(6) 0.4636(2) 0.0500(12) Uani 1 1 d . .
H00R H 0.4112 0.8070 0.4524 0.075 Uiso 1 1 calc R U
H00S H 0.4419 0.6251 0.4512 0.075 Uiso 1 1 calc R U
H00T H 0.3859 0.6870 0.5181 0.075 Uiso 1 1 calc R U
C00R C 0.0794(3) 0.6809(6) 0.3596(3) 0.0614(15) Uani 1 1 d . .
H00U H 0.0542 0.6754 0.4091 0.092 Uiso 1 1 calc R U
H00V H 0.0512 0.6031 0.3243 0.092 Uiso 1 1 calc R U
H00W H 0.0714 0.7883 0.3381 0.092 Uiso 1 1 calc R U

loop_
_atom_site_aniso_label
_atom_site_aniso_U_11
_atom_site_aniso_U_22
_atom_site_aniso_U_33
_atom_site_aniso_U_23
_atom_site_aniso_U_13
_atom_site_aniso_U_12
I001 0.02702(13) 0.02445(12) 0.02143(13) 0.00040(7) 0.00361(9) 0.01010(8)
I002 0.02660(13) 0.03027(13) 0.02624(14) 0.00057(8) -0.00600(10) -0.01279(8)
Co03 0.01534(19) 0.01362(18) 0.01239(18) 0.00011(13) 0.00101(14) -0.00082(13)
Cl04 0.0378(5) 0.0317(4) 0.0358(5) -0.0056(4) 0.0132(4) -0.0101(4)
Cl05 0.0619(7) 0.0300(5) 0.0363(5) 0.0039(4) 0.0029(5) -0.0104(4)
N006 0.0164(11) 0.0183(11) 0.0138(11) 0.0003(9) 0.0038(9) 0.0020(9)
N007 0.0161(11) 0.0171(11) 0.0145(11) 0.0007(9) 0.0040(9) -0.0003(9)
N008 0.0223(13) 0.0256(13) 0.0178(12) 0.0001(10) 0.0011(10) 0.0057(10)
C009 0.0151(13) 0.0196(13) 0.0137(13) -0.0024(10) 0.0030(10) -0.0018(10)
C00A 0.0325(17) 0.0214(14) 0.0160(14) -0.0050(11) 0.0026(12) -0.0012(12)
C00B 0.048(2) 0.0148(14) 0.0272(18) 0.0041(12) 0.0202(17) 0.0033(13)
C00C 0.0145(13) 0.0259(15) 0.0201(14) 0.0015(12) 0.0034(11) 0.0009(11)
C00D 0.0309(16) 0.0207(14) 0.0172(14) 0.0035(11) 0.0067(12) -0.0005(12)
C00E 0.0209(14) 0.0147(12) 0.0124(12) -0.0006(10) 0.0024(10) -0.0019(10)
C00F 0.0281(16) 0.0237(15) 0.0177(14) 0.0012(11) -0.0039(12) -0.0058(12)
C00G 0.0165(13) 0.0276(15) 0.0189(14) -0.0007(12) 0.0055(11) 0.0004(12)
C00H 0.0309(17) 0.0224(15) 0.0220(15) 0.0013(12) 0.0087(13) -0.0127(13)
C00I 0.0298(17) 0.0274(16) 0.0335(18) 0.0175(14) 0.0093(14) 0.0097(14)
C00J 0.0211(14) 0.0206(13) 0.0178(13) -0.0052(11) 0.0025(11) 0.0010(11)
C00K 0.0336(18) 0.0255(15) 0.0176(14) 0.0081(12) -0.0020(13) -0.0034(13)
C00L 0.0221(15) 0.0294(16) 0.0221(15) -0.0004(12) -0.0018(12) 0.0029(13)
C00M 0.044(2) 0.041(2) 0.034(2) 0.0062(16) 0.0252(17) 0.0101(18)
C00N 0.067(3) 0.059(3) 0.0188(17) 0.0070(17) -0.0073(18) -0.017(2)
C00O 0.050(2) 0.0268(17) 0.0282(18) 0.0000(14) 0.0135(17) 0.0034(16)
C00P 0.104(4) 0.0141(15) 0.055(3) -0.0055(17) 0.052(3) -0.002(2)
C00Q 0.055(3) 0.067(3) 0.027(2) -0.002(2) 0.0034(19) -0.040(2)
C00R 0.039(2) 0.074(3) 0.073(4) 0.050(3) 0.014(2) 0.030(2)

loop_
_atom_type_symbol
_atom_type_description
_atom_type_scat_dispersion_real
_atom_type_scat_dispersion_imag
_atom_type_scat_source
C C 0.0033 0.0016 'International Tables Vol C Tables 4.2.6.8 and 6.1.1.4'
H H 0.0000 0.0000 'International Tables Vol C Tables 4.2.6.8 and 6.1.1.4'
N N 0.0061 0.0033 'International Tables Vol C Tables 4.2.6.8 and 6.1.1.4'
Cl Cl 0.1484 0.1585 'International Tables Vol C Tables 4.2.6.8 and 6.1.1.4'
Co Co 0.3494 0.9721 'International Tables Vol C Tables 4.2.6.8 and 6.1.1.4'
I I -0.4742 1.8119 'International Tables Vol C Tables 4.2.6.8 and 6.1.1.4'

loop_
_geom_angle_atom_site_label_1
_geom_angle_atom_site_label_2
_geom_angle_atom_site_label_3
_geom_angle
N007 Co03 C00I 111.99(13)
N007 Co03 C00H 102.39(11)
C00I Co03 C00H 67.77(14)
N007 Co03 C00K 152.36(12)
C00I Co03 C00K 40.58(13)
C00H Co03 C00K 67.43(13)
N007 Co03 C00B 88.25(12)
C00I Co03 C00B 39.88(15)
C00H Co03 C00B 40.27(14)
C00K Co03 C00B 67.23(14)
N007 Co03 C00D 141.62(12)
C00I Co03 C00D 66.98(13)
C00H Co03 C00D 39.96(12)
C00K Co03 C00D 39.37(13)
C00B Co03 C00D 66.67(12)
N007 Co03 I001 92.36(7)
C00I Co03 I001 154.27(10)
C00H Co03 I001 99.92(10)
C00K Co03 I001 114.34(10)
C00B Co03 I001 138.69(11)
C00D Co03 I001 88.92(9)
N007 Co03 I002 91.53(7)
C00I Co03 I002 93.71(11)
C00H Co03 I002 159.91(10)
C00K Co03 I002 93.59(9)
C00B Co03 I002 127.47(11)
C00D Co03 I002 126.68(9)
I001 Co03 I002 93.820(18)
C009 N006 C00G 107.3(2)
C009 N006 C00E 124.7(2)
C00G N006 C00E 127.9(2)
C009 N007 C00C 105.7(2)
C009 N007 Co03 127.0(2)
C00C N007 Co03 126.8(2)
C00L N008 C00E 116.2(3)
N007 C009 N006 111.2(3)
N007 C009 H009 124.4
N006 C009 H009 124.4
C00F C00A C00J 119.6(3)
C00F C00A H00A 120.2
C00J C00A H00A 120.2
C00I C00B C00H 108.4(3)
C00I C00B C00P 125.8(4)
C00H C00B C00P 125.8(4)
C00I C00B Co03 69.72(19)
C00H C00B Co03 69.14(18)
C00P C00B Co03 127.6(2)
C00G C00C N007 109.7(3)
C00G C00C H00C 125.1
N007 C00C H00C 125.1
C00K C00D C00H 107.9(3)
C00K C00D C00M 125.2(3)
C00H C00D C00M 126.7(3)
C00K C00D Co03 69.07(18)
C00H C00D Co03 67.79(17)
C00M C00D Co03 132.8(2)
N008 C00E C00J 125.5(3)
N008 C00E N006 113.8(2)
C00J C00E N006 120.7(3)
C00L C00F C00A 118.9(3)
C00L C00F H00F 120.5
C00A C00F H00F 120.5
C00C C00G N006 106.1(3)
C00C C00G H00G 127.0
N006 C00G H00G 127.0
C00B C00H C00D 107.9(3)
C00B C00H C00Q 125.5(3)
C00D C00H C00Q 126.4(3)
C00B C00H Co03 70.59(18)
C00D C00H Co03 72.25(17)
C00Q C00H Co03 126.7(3)
C00B C00I C00K 107.7(3)
C00B C00I C00R 125.6(4)
C00K C00I C00R 126.5(4)
C00B C00I Co03 70.40(19)
C00K C00I Co03 70.32(18)
C00R C00I Co03 129.1(3)
C00E C00J C00A 116.5(3)
C00E C00J H00J 121.8
C00A C00J H00J 121.8
C00I C00K C00D 107.9(3)
C00I C00K C00N 127.8(3)
C00D C00K C00N 123.9(3)
C00I C00K Co03 69.10(18)
C00D C00K Co03 71.56(18)
C00N C00K Co03 130.5(3)
N008 C00L C00F 123.3(3)
N008 C00L H00L 118.3
C00F C00L H00L 118.3
C00D C00M H00B 109.5
C00D C00M H00D 109.5
H00B C00M H00D 109.5
C00D C00M H00E 109.5
H00B C00M H00E 109.5
H00D C00M H00E 109.5
C00K C00N H00H 109.5
C00K C00N H00I 109.5
H00H C00N H00I 109.5
C00K C00N H00K 109.5
H00H C00N H00K 109.5
H00I C00N H00K 109.5
Cl05 C00O Cl04 112.9(2)
Cl05 C00O H00M 109.0
Cl04 C00O H00M 109.0
Cl05 C00O H00N 109.0
Cl04 C00O H00N 109.0
H00M C00O H00N 107.8
C00B C00P H00O 109.5
C00B C00P H00P 109.5
H00O C00P H00P 109.5
C00B C00P H00Q 109.5
H00O C00P H00Q 109.5
H00P C00P H00Q 109.5
C00H C00Q H00R 109.5
C00H C00Q H00S 109.5
H00R C00Q H00S 109.5
C00H C00Q H00T 109.5
H00R C00Q H00T 109.5
H00S C00Q H00T 109.5
C00I C00R H00U 109.5
C00I C00R H00V 109.5
H00U C00R H00V 109.5
C00I C00R H00W 109.5
H00U C00R H00W 109.5
H00V C00R H00W 109.5

loop_
_geom_bond_atom_site_label_1
_geom_bond_atom_site_label_2
_geom_bond_distance
I001 Co03 2.6124(5)
I002 Co03 2.6146(5)
Co03 N007 1.966(2)
Co03 C00I 2.066(3)
Co03 C00H 2.055(3)
Co03 C00K 2.082(3)
Co03 C00B 2.074(3)
Co03 C00D 2.114(3)
Cl04 C00O 1.754(4)
Cl05 C00O 1.741(4)
N006 C009 1.350(3)
N006 C00G 1.382(4)
N006 C00E 1.433(4)
N007 C009 1.322(4)
N007 C00C 1.388(4)
N008 C00L 1.342(4)
N008 C00E 1.332(4)
C009 H009 0.9500
C00A C00F 1.371(5)
C00A C00J 1.393(4)
C00A H00A 0.9500
C00B C00I 1.412(5)
C00B C00H 1.422(5)
C00B C00P 1.491(5)
C00C C00G 1.353(4)
C00C H00C 0.9500
C00D C00K 1.414(5)
C00D C00H 1.426(4)
C00D C00M 1.488(5)
C00E C00J 1.380(4)
C00F C00L 1.377(5)
C00F H00F 0.9500
C00G H00G 0.9500
C00H C00Q 1.503(5)
C00I C00K 1.438(5)
C00I C00R 1.492(5)
C00J H00J 0.9500
C00K C00N 1.498(5)
C00L H00L 0.9500
C00M H00B 0.9800
C00M H00D 0.9800
C00M H00E 0.9800
C00N H00H 0.9800
C00N H00I 0.9800
C00N H00K 0.9800
C00O H00M 0.9900
C00O H00N 0.9900
C00P H00O 0.9800
C00P H00P 0.9800
C00P H00Q 0.9800
C00Q H00R 0.9800
C00Q H00S 0.9800
C00Q H00T 0.9800
C00R H00U 0.9800
C00R H00V 0.9800
C00R H00W 0.9800
